data_1562047
loop_
_publ_author_name
'Che, Guang-Bo'
'Liu, Shu-Yu'
'Zhang, Qing'
'Liu, Chun-Bo'
'Zhang, Xing-Jing'

_publ_section_title
;
 Syntheses, structures and photoluminescence of lanthanide-organic
 frameworks assembled from multifunctional N,O-donor ligand
;
_journal_name_full 'Journal of Solid State Chemistry'
_journal_page_first 378
_journal_page_last 382
_journal_paper_doi 10.1016/j.jssc.2015.01.015
_journal_volume 225
_journal_year 2015
_chemical_formula_moiety 'C40 H22 La N9 O7'
_chemical_formula_sum 'C40 H22 La N9 O7'
_chemical_formula_weight 879.58
_space_group_IT_number 14
_space_group_name_Hall '-P 2yn'
_space_group_name_H-M_alt 'P 1 21/n 1'
_symmetry_cell_setting monoclinic
_symmetry_space_group_name_Hall '-P 2yn'
_symmetry_space_group_name_H-M 'P 1 21/n 1'
_atom_sites_solution_hydrogens geom
_atom_sites_solution_primary direct
_atom_sites_solution_secondary difmap
_audit_creation_method SHELXL-97
_cell_angle_alpha 90.00
_cell_angle_beta 97.359(2)
_cell_angle_gamma 90.00
_cell_formula_units_Z 4
_cell_length_a 12.4034(10)
_cell_length_b 17.6913(15)
_cell_length_c 15.9823(13)
_cell_measurement_reflns_used 6896
_cell_measurement_temperature 293(2)
_cell_measurement_theta_max 25.848
_cell_measurement_theta_min 2.270
_cell_volume 3478.1(5)
_computing_cell_refinement 'Bruker SMART'
_computing_data_collection 'Bruker SMART'
_computing_data_reduction 'Bruker SMART'
_computing_structure_refinement 'SHELXL-97 (Sheldrick, 1997)'
_computing_structure_solution 'SHELXL-97 (Sheldrick, 1997)'
_diffrn_ambient_temperature 293(2)
_diffrn_measured_fraction_theta_full 0.999
_diffrn_measured_fraction_theta_max 0.999
_diffrn_measurement_device_type 'Bruker Smart Apex CCD area detector'
_diffrn_measurement_method 'phi and omega scans'
_diffrn_radiation_monochromator graphite
_diffrn_radiation_source 'fine-focus sealed tube'
_diffrn_radiation_type MoK\a
_diffrn_radiation_wavelength 0.71073
_diffrn_reflns_av_R_equivalents 0.0679
_diffrn_reflns_av_sigmaI/netI 0.0868
_diffrn_reflns_limit_h_max 13
_diffrn_reflns_limit_h_min -15
_diffrn_reflns_limit_k_max 21
_diffrn_reflns_limit_k_min -16
_diffrn_reflns_limit_l_max 19
_diffrn_reflns_limit_l_min -19
_diffrn_reflns_number 18817
_diffrn_reflns_theta_full 26.09
_diffrn_reflns_theta_max 26.09
_diffrn_reflns_theta_min 1.96
_exptl_absorpt_coefficient_mu 1.297
_exptl_absorpt_correction_T_max 0.7724
_exptl_absorpt_correction_T_min 0.7375
_exptl_absorpt_correction_type multi-scan
_exptl_absorpt_process_details '(SADABS; Bruker, 2000)'
_exptl_crystal_colour colorless
_exptl_crystal_density_diffrn 1.680
_exptl_crystal_density_method 'not measured'
_exptl_crystal_description block
_exptl_crystal_F_000 1752
_exptl_crystal_size_max 0.25
_exptl_crystal_size_mid 0.22
_exptl_crystal_size_min 0.21
_refine_diff_density_max 1.338
_refine_diff_density_min -0.918
_refine_diff_density_rms 0.121
_refine_ls_extinction_method none
_refine_ls_goodness_of_fit_ref 0.989
_refine_ls_hydrogen_treatment constr
_refine_ls_matrix_type full
_refine_ls_number_parameters 514
_refine_ls_number_reflns 6896
_refine_ls_number_restraints 0
_refine_ls_restrained_S_all 0.989
_refine_ls_R_factor_all 0.0824
_refine_ls_R_factor_gt 0.0465
_refine_ls_shift/su_max 0.001
_refine_ls_shift/su_mean 0.000
_refine_ls_structure_factor_coef Fsqd
_refine_ls_weighting_details 'calc w=1/[\s^2^(Fo^2^)+(0.0483P)^2^+0.0000P] where P=(Fo^2^+2Fc^2^)/3'
_refine_ls_weighting_scheme calc
_refine_ls_wR_factor_gt 0.0957
_refine_ls_wR_factor_ref 0.1112
_reflns_number_gt 4687
_reflns_number_total 6896
_reflns_threshold_expression >2sigma(I)
_cod_data_source_file JSSC-2015-225-378.cif
_cod_data_source_block 2
_cod_original_sg_symbol_H-M 'P 21/n'
_cod_database_code 1562047

loop_
_symmetry_equiv_pos_as_xyz
'x, y, z'
'-x+1/2, y+1/2, -z+1/2'
'-x, -y, -z'
'x-1/2, -y-1/2, z-1/2'

loop_
_atom_site_label
_atom_site_type_symbol
_atom_site_fract_x
_atom_site_fract_y
_atom_site_fract_z
_atom_site_U_iso_or_equiv
_atom_site_adp_type
_atom_site_occupancy
_atom_site_symmetry_multiplicity
_atom_site_calc_flag
_atom_site_refinement_flags
_atom_site_disorder_assembly
_atom_site_disorder_group
La La 0.95386(2) 0.150941(17) 0.247756(18) 0.02264(10) Uani 1 1 d . . .
O1 O 0.8561(3) -0.16465(19) -0.2062(2) 0.0264(8) Uani 1 1 d . . .
C30 C 1.0700(4) 0.3290(3) 0.2021(4) 0.0377(14) Uani 1 1 d . . .
H30 H 1.1259 0.3053 0.2367 0.045 Uiso 1 1 calc R . .
C20 C 0.8123(4) -0.1617(3) -0.2824(3) 0.0274(12) Uani 1 1 d . . .
C2 C 0.6812(4) -0.0517(3) 0.1934(3) 0.0323(13) Uani 1 1 d . . .
H2 H 0.6391 -0.0773 0.2284 0.039 Uiso 1 1 calc R . .
N6 N 0.9758(3) 0.2920(2) 0.1845(3) 0.0288(10) Uani 1 1 d . . .
N1 N 0.8222(3) 0.0390(2) 0.1804(2) 0.0250(10) Uani 1 1 d . . .
N4 N 0.7727(3) -0.0231(2) -0.1588(2) 0.0241(10) Uani 1 1 d . . .
H4 H 0.8035 -0.0085 -0.2012 0.029 Uiso 1 1 calc R . .
C13 C 0.6895(4) -0.0736(3) -0.1604(3) 0.0244(11) Uani 1 1 d . . .
C19 C 0.6932(4) -0.1446(3) -0.2984(3) 0.0230(11) Uani 1 1 d . . .
N2 N 0.9532(3) 0.1168(2) 0.0854(2) 0.0246(10) Uani 1 1 d . . .
C5 C 0.7257(4) -0.0368(3) -0.0334(3) 0.0247(11) Uani 1 1 d . . .
C4 C 0.7319(4) -0.0263(3) 0.0568(3) 0.0235(11) Uani 1 1 d . . .
N3 N 0.6564(3) -0.0828(2) -0.0857(3) 0.0263(10) Uani 1 1 d . . .
C12 C 0.8096(4) 0.0259(3) 0.0951(3) 0.0218(11) Uani 1 1 d . . .
C11 C 0.8817(4) 0.0663(3) 0.0456(3) 0.0220(11) Uani 1 1 d . . .
C3 C 0.6674(4) -0.0647(3) 0.1082(3) 0.0299(12) Uani 1 1 d . . .
H3 H 0.6152 -0.0989 0.0848 0.036 Uiso 1 1 calc R . .
C14 C 0.6373(4) -0.1073(3) -0.2392(3) 0.0224(11) Uani 1 1 d . . .
C1 C 0.7596(4) 0.0006(3) 0.2268(3) 0.0299(12) Uani 1 1 d . . .
H1 H 0.7684 0.0090 0.2847 0.036 Uiso 1 1 calc R . .
C17 C 0.5241(4) -0.1619(3) -0.3903(3) 0.0333(13) Uani 1 1 d . . .
H17 H 0.4867 -0.1799 -0.4404 0.040 Uiso 1 1 calc R . .
C29 C 1.0891(4) 0.4002(3) 0.1722(4) 0.0355(14) Uani 1 1 d . . .
H29 H 1.1562 0.4234 0.1867 0.043 Uiso 1 1 calc R . .
C15 C 0.5245(4) -0.1002(3) -0.2564(3) 0.0292(12) Uani 1 1 d . . .
H15 H 0.4862 -0.0773 -0.2169 0.035 Uiso 1 1 calc R . .
C6 C 0.7978(4) 0.0001(3) -0.0772(3) 0.0229(11) Uani 1 1 d . . .
C18 C 0.6357(4) -0.1699(3) -0.3739(3) 0.0293(13) Uani 1 1 d . . .
H18 H 0.6731 -0.1927 -0.4140 0.035 Uiso 1 1 calc R . .
C10 C 1.0203(4) 0.1518(3) 0.0399(3) 0.0271(11) Uani 1 1 d . . .
H10 H 1.0692 0.1864 0.0672 0.032 Uiso 1 1 calc R . .
C7 C 0.8766(4) 0.0523(3) -0.0417(3) 0.0243(11) Uani 1 1 d . . .
C8 C 0.9505(4) 0.0899(3) -0.0863(3) 0.0263(12) Uani 1 1 d . . .
H8 H 0.9507 0.0805 -0.1435 0.032 Uiso 1 1 calc R . .
C9 C 1.0224(4) 0.1404(3) -0.0457(3) 0.0309(13) Uani 1 1 d . . .
H9 H 1.0712 0.1665 -0.0747 0.037 Uiso 1 1 calc R . .
C16 C 0.4685(4) -0.1267(3) -0.3311(3) 0.0315(13) Uani 1 1 d . . .
H16 H 0.3935 -0.1208 -0.3417 0.038 Uiso 1 1 calc R . .
N5 N 0.7798(3) 0.2200(2) 0.1527(3) 0.0264(10) Uani 1 1 d . . .
C21 C 0.6848(4) 0.1841(3) 0.1356(3) 0.0303(13) Uani 1 1 d . . .
H21 H 0.6766 0.1378 0.1616 0.036 Uiso 1 1 calc R . .
C31 C 0.8930(4) 0.3280(3) 0.1353(3) 0.0243(12) Uani 1 1 d . . .
C27 C 0.9070(4) 0.4011(3) 0.1027(3) 0.0250(12) Uani 1 1 d . . .
C32 C 0.7900(4) 0.2887(3) 0.1171(3) 0.0232(11) Uani 1 1 d . . .
C28 C 1.0087(4) 0.4363(3) 0.1211(3) 0.0313(13) Uani 1 1 d . . .
H28 H 1.0211 0.4836 0.0987 0.038 Uiso 1 1 calc R . .
O2 O 0.8653(3) -0.1731(2) -0.3425(2) 0.0314(9) Uani 1 1 d . . .
N7 N 0.6513(3) 0.4450(2) -0.0114(2) 0.0278(10) Uani 1 1 d . . .
H7 H 0.5847 0.4364 -0.0312 0.033 Uiso 1 1 calc R . .
N8 N 0.8088(3) 0.5066(2) 0.0179(3) 0.0286(10) Uani 1 1 d . . .
C24 C 0.7023(4) 0.3223(3) 0.0646(3) 0.0259(12) Uani 1 1 d . . .
C22 C 0.5973(4) 0.2120(3) 0.0811(3) 0.0326(13) Uani 1 1 d . . .
H22 H 0.5338 0.1839 0.0692 0.039 Uiso 1 1 calc R . .
C33 C 0.7076(4) 0.5093(3) -0.0213(3) 0.0269(12) Uani 1 1 d . . .
C26 C 0.8153(4) 0.4356(3) 0.0535(3) 0.0274(12) Uani 1 1 d . . .
C25 C 0.7198(4) 0.3964(3) 0.0358(3) 0.0266(12) Uani 1 1 d . . .
C23 C 0.6064(4) 0.2809(3) 0.0457(3) 0.0329(13) Uani 1 1 d . . .
H23 H 0.5491 0.3005 0.0089 0.039 Uiso 1 1 calc R . .
N9 N 0.8061(4) 0.2253(3) 0.3594(3) 0.0356(11) Uani 1 1 d . . .
C34 C 0.6635(4) 0.5761(3) -0.0697(3) 0.0284(12) Uani 1 1 d . . .
C39 C 0.5820(4) 0.5698(3) -0.1400(3) 0.0274(12) Uani 1 1 d . . .
C40 C 0.5324(4) 0.4967(3) -0.1743(3) 0.0235(11) Uani 1 1 d . . .
C35 C 0.7098(4) 0.6457(3) -0.0487(4) 0.0332(13) Uani 1 1 d . . .
H35 H 0.7636 0.6496 -0.0027 0.040 Uiso 1 1 calc R . .
C36 C 0.6770(5) 0.7098(3) -0.0953(4) 0.0407(15) Uani 1 1 d . . .
H36 H 0.7081 0.7565 -0.0802 0.049 Uiso 1 1 calc R . .
C38 C 0.5503(4) 0.6354(3) -0.1848(3) 0.0334(13) Uani 1 1 d . . .
H38 H 0.4951 0.6327 -0.2300 0.040 Uiso 1 1 calc R . .
C37 C 0.5984(5) 0.7038(3) -0.1639(4) 0.0403(15) Uani 1 1 d . . .
H37 H 0.5777 0.7463 -0.1963 0.048 Uiso 1 1 calc R . .
O3 O 0.5541(3) 0.47859(19) -0.2463(2) 0.0272(8) Uani 1 1 d . . .
O4 O 0.4730(3) 0.4569(2) -0.1345(2) 0.0285(8) Uani 1 1 d . . .
O5 O 0.7892(3) 0.1581(2) 0.3322(2) 0.0365(9) Uani 1 1 d . . .
O6 O 0.8983(3) 0.2531(2) 0.3514(3) 0.0494(11) Uani 1 1 d . . .
O7 O 0.7385(3) 0.2606(2) 0.3928(3) 0.0530(12) Uani 1 1 d . . .

loop_
_atom_site_aniso_label
_atom_site_aniso_U_11
_atom_site_aniso_U_22
_atom_site_aniso_U_33
_atom_site_aniso_U_23
_atom_site_aniso_U_13
_atom_site_aniso_U_12
La 0.02333(17) 0.02183(17) 0.02204(16) -0.00051(14) 0.00016(11) 0.00080(14)
O1 0.0239(19) 0.027(2) 0.027(2) -0.0006(16) -0.0017(15) 0.0023(15)
C30 0.032(3) 0.031(4) 0.048(4) 0.005(3) -0.005(3) -0.002(2)
C20 0.037(3) 0.022(3) 0.025(3) -0.002(2) 0.010(2) -0.006(2)
C2 0.042(3) 0.032(3) 0.024(3) 0.004(2) 0.011(2) -0.010(3)
N6 0.029(2) 0.025(3) 0.031(2) -0.003(2) -0.002(2) 0.0021(19)
N1 0.025(2) 0.025(3) 0.025(2) 0.0014(19) 0.0025(19) -0.0032(18)
N4 0.027(2) 0.027(3) 0.017(2) 0.0014(18) 0.0016(18) -0.0028(19)
C13 0.023(3) 0.020(3) 0.029(3) 0.002(2) -0.001(2) 0.002(2)
C19 0.020(3) 0.023(3) 0.024(3) 0.001(2) -0.006(2) 0.000(2)
N2 0.027(2) 0.021(2) 0.026(2) -0.0006(19) 0.0023(19) -0.0017(18)
C5 0.027(3) 0.021(3) 0.026(3) 0.000(2) 0.004(2) -0.002(2)
C4 0.026(3) 0.021(3) 0.022(3) 0.002(2) 0.002(2) -0.001(2)
N3 0.028(2) 0.023(2) 0.028(2) -0.001(2) 0.0002(19) -0.0005(18)
C12 0.028(3) 0.020(3) 0.018(2) 0.001(2) 0.003(2) 0.000(2)
C11 0.019(3) 0.021(3) 0.025(3) 0.002(2) -0.001(2) 0.002(2)
C3 0.030(3) 0.026(3) 0.034(3) 0.001(2) 0.007(2) -0.010(2)
C14 0.021(3) 0.018(3) 0.027(3) 0.004(2) -0.002(2) 0.001(2)
C1 0.034(3) 0.033(3) 0.022(3) 0.005(2) 0.001(2) 0.001(2)
C17 0.030(3) 0.033(4) 0.034(3) 0.001(3) -0.007(2) -0.005(2)
C29 0.029(3) 0.027(3) 0.048(4) -0.006(3) -0.003(3) -0.006(2)
C15 0.034(3) 0.022(3) 0.032(3) 0.004(2) 0.005(3) 0.002(2)
C6 0.029(3) 0.020(3) 0.019(3) -0.003(2) 0.002(2) -0.001(2)
C18 0.032(3) 0.032(3) 0.024(3) 0.000(2) 0.002(2) -0.003(2)
C10 0.032(3) 0.024(3) 0.024(3) -0.002(2) -0.002(2) -0.006(2)
C7 0.026(3) 0.023(3) 0.024(3) -0.002(2) 0.001(2) 0.001(2)
C8 0.030(3) 0.025(3) 0.024(3) -0.006(2) 0.003(2) -0.001(2)
C9 0.028(3) 0.034(3) 0.031(3) 0.003(3) 0.005(2) -0.009(2)
C16 0.021(3) 0.038(3) 0.034(3) -0.001(3) -0.002(2) 0.000(2)
N5 0.025(2) 0.025(3) 0.029(2) 0.002(2) 0.0037(19) 0.0029(19)
C21 0.029(3) 0.026(3) 0.035(3) 0.007(3) 0.004(2) 0.000(2)
C31 0.031(3) 0.021(3) 0.021(3) -0.003(2) 0.005(2) 0.002(2)
C27 0.031(3) 0.024(3) 0.020(3) -0.006(2) 0.002(2) 0.000(2)
C32 0.025(3) 0.024(3) 0.020(3) -0.002(2) 0.003(2) -0.003(2)
C28 0.040(3) 0.022(3) 0.030(3) -0.008(2) 0.001(3) 0.004(2)
O2 0.025(2) 0.041(2) 0.027(2) -0.0062(17) -0.0015(16) -0.0025(16)
N7 0.029(2) 0.027(3) 0.026(2) 0.007(2) -0.0013(19) 0.0002(19)
N8 0.037(3) 0.023(3) 0.026(2) 0.002(2) 0.003(2) 0.000(2)
C24 0.027(3) 0.025(3) 0.026(3) 0.001(2) 0.004(2) 0.003(2)
C22 0.027(3) 0.030(3) 0.039(3) 0.006(3) 0.002(3) 0.000(2)
C33 0.032(3) 0.021(3) 0.027(3) 0.000(2) 0.001(2) -0.003(2)
C26 0.037(3) 0.024(3) 0.020(3) -0.002(2) -0.003(2) -0.001(2)
C25 0.028(3) 0.028(3) 0.022(3) -0.003(2) -0.001(2) 0.005(2)
C23 0.029(3) 0.039(4) 0.028(3) 0.002(3) -0.005(2) 0.001(3)
N9 0.039(3) 0.035(3) 0.034(3) 0.006(2) 0.009(2) 0.004(2)
C34 0.033(3) 0.022(3) 0.030(3) 0.000(2) 0.006(2) 0.003(2)
C39 0.037(3) 0.023(3) 0.023(3) 0.002(2) 0.006(2) 0.005(2)
C40 0.028(3) 0.021(3) 0.021(3) 0.004(2) 0.000(2) 0.005(2)
C35 0.034(3) 0.026(3) 0.040(3) -0.003(3) 0.005(3) -0.005(3)
C36 0.048(4) 0.028(3) 0.046(4) -0.007(3) 0.007(3) -0.007(3)
C38 0.049(4) 0.029(3) 0.023(3) 0.000(2) 0.004(3) 0.008(3)
C37 0.065(4) 0.014(3) 0.044(4) 0.007(3) 0.013(3) 0.009(3)
O3 0.033(2) 0.025(2) 0.0242(19) -0.0012(16) 0.0064(16) -0.0026(16)
O4 0.032(2) 0.032(2) 0.0228(19) 0.0034(16) 0.0062(16) 0.0009(16)
O5 0.033(2) 0.037(3) 0.040(2) -0.007(2) 0.0056(17) -0.0037(18)
O6 0.040(3) 0.049(3) 0.062(3) -0.021(2) 0.018(2) -0.011(2)
O7 0.056(3) 0.046(3) 0.062(3) -0.002(2) 0.028(2) 0.017(2)

loop_
_atom_type_symbol
_atom_type_description
_atom_type_scat_dispersion_real
_atom_type_scat_dispersion_imag
_atom_type_scat_source
C C 0.0033 0.0016 'International Tables Vol C Tables 4.2.6.8 and 6.1.1.4'
H H 0.0000 0.0000 'International Tables Vol C Tables 4.2.6.8 and 6.1.1.4'
N N 0.0061 0.0033 'International Tables Vol C Tables 4.2.6.8 and 6.1.1.4'
O O 0.0106 0.0060 'International Tables Vol C Tables 4.2.6.8 and 6.1.1.4'
La La -0.2871 2.4523 'International Tables Vol C Tables 4.2.6.8 and 6.1.1.4'

loop_
_geom_angle_atom_site_label_1
_geom_angle_atom_site_label_2
_geom_angle_atom_site_label_3
_geom_angle
_geom_angle_site_symmetry_1
_geom_angle_site_symmetry_3
O1 La O2 50.99(11) 3_755 3_755
O1 La O5 161.96(11) 3_755 .
O2 La O5 111.87(11) 3_755 .
O1 La O3 68.83(10) 3_755 4_666
O2 La O3 74.71(11) 3_755 4_666
O5 La O3 115.41(11) . 4_666
O1 La O6 115.47(11) 3_755 .
O2 La O6 78.56(12) 3_755 .
O5 La O6 49.01(12) . .
O3 La O6 138.79(12) 4_666 .
O1 La N2 69.78(11) 3_755 .
O2 La N2 120.13(12) 3_755 .
O5 La N2 127.89(12) . .
O3 La N2 77.13(11) 4_666 .
O6 La N2 144.04(13) . .
O1 La O4 104.52(10) 3_755 4_666
O2 La O4 72.63(11) 3_755 4_666
O5 La O4 70.91(11) . 4_666
O3 La O4 49.17(10) 4_666 4_666
O6 La O4 93.12(12) . 4_666
N2 La O4 120.91(11) . 4_666
O1 La N1 119.98(11) 3_755 .
O2 La N1 141.62(12) 3_755 .
O5 La N1 76.51(12) . .
O3 La N1 68.32(11) 4_666 .
O6 La N1 124.51(12) . .
N2 La N1 61.26(12) . .
O4 La N1 75.62(11) 4_666 .
O1 La N6 71.04(11) 3_755 .
O2 La N6 87.58(12) 3_755 .
O5 La N6 105.74(12) . .
O3 La N6 138.73(11) 4_666 .
O6 La N6 69.29(13) . .
N2 La N6 80.47(12) . .
O4 La N6 156.06(11) 4_666 .
N1 La N6 127.51(12) . .
O1 La N5 120.01(11) 3_755 .
O2 La N5 144.94(12) 3_755 .
O5 La N5 69.61(12) . .
O3 La N5 138.22(11) 4_666 .
O6 La N5 77.92(13) . .
N2 La N5 70.11(12) . .
O4 La N5 134.19(11) 4_666 .
N1 La N5 73.43(12) . .
N6 La N5 59.84(12) . .
O1 La C20 26.02(12) 3_755 3_755
O2 La C20 25.59(12) 3_755 3_755
O5 La C20 137.42(13) . 3_755
O3 La C20 65.66(12) 4_666 3_755
O6 La C20 100.01(13) . 3_755
N2 La C20 94.54(13) . 3_755
O4 La C20 85.15(12) 4_666 3_755
N1 La C20 131.72(13) . 3_755
N6 La C20 82.25(13) . 3_755
N5 La C20 140.49(13) . 3_755
O1 La C40 85.92(12) 3_755 4_666
O2 La C40 71.08(12) 3_755 4_666
O5 La C40 93.58(13) . 4_666
O3 La C40 24.62(11) 4_666 4_666
O6 La C40 115.99(14) . 4_666
N2 La C40 99.63(13) . 4_666
O4 La C40 24.58(11) 4_666 4_666
N1 La C40 71.05(12) . 4_666
N6 La C40 155.53(13) . 4_666
N5 La C40 143.40(12) . 4_666
C20 La C40 73.33(13) 3_755 4_666
C20 O1 La 92.5(3) . 3_755
N6 C30 C29 123.9(5) . .
N6 C30 H30 118.0 . .
C29 C30 H30 118.0 . .
O2 C20 O1 121.8(5) . .
O2 C20 C19 120.5(5) . .
O1 C20 C19 117.7(4) . .
O2 C20 La 62.8(3) . 3_755
O1 C20 La 61.5(3) . 3_755
C19 C20 La 164.5(3) . 3_755
C3 C2 C1 118.9(5) . .
C3 C2 H2 120.6 . .
C1 C2 H2 120.6 . .
C30 N6 C31 117.7(5) . .
C30 N6 La 119.8(3) . .
C31 N6 La 122.5(3) . .
C1 N1 C12 118.0(4) . .
C1 N1 La 121.3(3) . .
C12 N1 La 120.3(3) . .
C13 N4 C6 107.1(4) . .
C13 N4 H4 126.4 . .
C6 N4 H4 126.4 . .
N3 C13 N4 112.7(4) . .
N3 C13 C14 124.8(4) . .
N4 C13 C14 122.3(4) . .
C18 C19 C14 119.4(4) . .
C18 C19 C20 117.8(5) . .
C14 C19 C20 122.7(4) . .
C10 N2 C11 117.9(4) . .
C10 N2 La 120.3(3) . .
C11 N2 La 121.7(3) . .
C6 C5 N3 111.6(4) . .
C6 C5 C4 119.5(4) . .
N3 C5 C4 128.8(4) . .
C3 C4 C12 118.2(4) . .
C3 C4 C5 124.3(5) . .
C12 C4 C5 117.5(4) . .
C13 N3 C5 103.4(4) . .
N1 C12 C4 121.6(4) . .
N1 C12 C11 117.2(4) . .
C4 C12 C11 121.2(4) . .
N2 C11 C7 121.4(4) . .
N2 C11 C12 118.6(4) . .
C7 C11 C12 119.9(4) . .
C2 C3 C4 119.7(5) . .
C2 C3 H3 120.1 . .
C4 C3 H3 120.1 . .
C15 C14 C19 118.6(4) . .
C15 C14 C13 117.0(5) . .
C19 C14 C13 124.5(4) . .
N1 C1 C2 123.6(5) . .
N1 C1 H1 118.2 . .
C2 C1 H1 118.2 . .
C18 C17 C16 119.4(5) . .
C18 C17 H17 120.3 . .
C16 C17 H17 120.3 . .
C28 C29 C30 119.4(5) . .
C28 C29 H29 120.3 . .
C30 C29 H29 120.3 . .
C16 C15 C14 121.2(5) . .
C16 C15 H15 119.4 . .
C14 C15 H15 119.4 . .
N4 C6 C5 105.1(4) . .
N4 C6 C7 130.0(5) . .
C5 C6 C7 124.8(4) . .
C17 C18 C19 121.3(5) . .
C17 C18 H18 119.4 . .
C19 C18 H18 119.4 . .
N2 C10 C9 124.4(5) . .
N2 C10 H10 117.8 . .
C9 C10 H10 117.8 . .
C8 C7 C11 118.2(4) . .
C8 C7 C6 124.8(4) . .
C11 C7 C6 117.0(4) . .
C9 C8 C7 119.9(5) . .
C9 C8 H8 120.0 . .
C7 C8 H8 120.0 . .
C8 C9 C10 118.0(5) . .
C8 C9 H9 121.0 . .
C10 C9 H9 121.0 . .
C15 C16 C17 120.1(5) . .
C15 C16 H16 119.9 . .
C17 C16 H16 119.9 . .
C21 N5 C32 117.9(4) . .
C21 N5 La 120.6(3) . .
C32 N5 La 121.3(3) . .
N5 C21 C22 123.8(5) . .
N5 C21 H21 118.1 . .
C22 C21 H21 118.1 . .
N6 C31 C27 121.3(5) . .
N6 C31 C32 118.0(5) . .
C27 C31 C32 120.7(4) . .
C28 C27 C31 118.6(5) . .
C28 C27 C26 123.6(5) . .
C31 C27 C26 117.8(4) . .
N5 C32 C24 121.3(4) . .
N5 C32 C31 118.2(4) . .
C24 C32 C31 120.5(5) . .
C29 C28 C27 119.0(5) . .
C29 C28 H28 120.5 . .
C27 C28 H28 120.5 . .
C20 O2 La 91.6(3) . 3_755
C33 N7 C25 107.4(4) . .
C33 N7 H7 126.3 . .
C25 N7 H7 126.3 . .
C33 N8 C26 103.3(4) . .
C23 C24 C25 125.3(5) . .
C23 C24 C32 118.4(5) . .
C25 C24 C32 116.3(5) . .
C23 C22 C21 118.7(5) . .
C23 C22 H22 120.6 . .
C21 C22 H22 120.6 . .
N8 C33 N7 112.6(4) . .
N8 C33 C34 122.7(4) . .
N7 C33 C34 124.8(5) . .
C25 C26 N8 111.8(4) . .
C25 C26 C27 120.2(5) . .
N8 C26 C27 128.0(5) . .
N7 C25 C26 104.9(5) . .
N7 C25 C24 130.7(5) . .
C26 C25 C24 124.4(5) . .
C22 C23 C24 119.8(5) . .
C22 C23 H23 120.1 . .
C24 C23 H23 120.1 . .
O7 N9 O6 121.6(5) . .
O7 N9 O5 122.3(5) . .
O6 N9 O5 116.1(4) . .
O7 N9 La 169.6(4) . .
O6 N9 La 59.0(3) . .
O5 N9 La 58.5(2) . .
C35 C34 C39 119.7(5) . .
C35 C34 C33 118.1(5) . .
C39 C34 C33 122.1(5) . .
C38 C39 C34 117.9(5) . .
C38 C39 C40 116.9(4) . .
C34 C39 C40 125.0(5) . .
O4 C40 O3 122.1(5) . .
O4 C40 C39 122.6(4) . .
O3 C40 C39 115.3(4) . .
O4 C40 La 62.6(3) . 4_565
O3 C40 La 59.6(3) . 4_565
C39 C40 La 174.1(3) . 4_565
C34 C35 C36 121.0(5) . .
C34 C35 H35 119.5 . .
C36 C35 H35 119.5 . .
C37 C36 C35 119.5(5) . .
C37 C36 H36 120.2 . .
C35 C36 H36 120.2 . .
C37 C38 C39 121.6(5) . .
C37 C38 H38 119.2 . .
C39 C38 H38 119.2 . .
C38 C37 C36 120.3(5) . .
C38 C37 H37 119.9 . .
C36 C37 H37 119.9 . .
C40 O3 La 95.7(3) . 4_565
C40 O4 La 92.8(3) . 4_565
N9 O5 La 96.7(3) . .
N9 O6 La 96.3(3) . .

loop_
_geom_bond_atom_site_label_1
_geom_bond_atom_site_label_2
_geom_bond_distance
_geom_bond_site_symmetry_2
La O1 2.541(3) 3_755
La O2 2.570(3) 3_755
La O5 2.591(4) .
La O3 2.603(3) 4_666
La O6 2.604(4) .
La N2 2.663(4) .
La O4 2.669(3) 4_666
La N1 2.702(4) .
La N6 2.720(4) .
La N5 2.761(4) .
La C20 2.889(5) 3_755
La C40 3.002(5) 4_666
O1 C20 1.269(6) .
O1 La 2.541(3) 3_755
C30 N6 1.337(6) .
C30 C29 1.378(7) .
C30 H30 0.9300 .
C20 O2 1.248(6) .
C20 C19 1.497(7) .
C20 La 2.889(5) 3_755
C2 C3 1.369(7) .
C2 C1 1.399(7) .
C2 H2 0.9300 .
N6 C31 1.367(6) .
N1 C1 1.326(6) .
N1 C12 1.373(6) .
N4 C13 1.362(6) .
N4 C6 1.365(6) .
N4 H4 0.8600 .
C13 N3 1.322(6) .
C13 C14 1.467(7) .
C19 C18 1.395(7) .
C19 C14 1.406(7) .
N2 C10 1.327(6) .
N2 C11 1.358(6) .
C5 C6 1.369(6) .
C5 N3 1.384(6) .
C5 C4 1.446(7) .
C4 C3 1.395(7) .
C4 C12 1.415(6) .
C12 C11 1.454(6) .
C11 C7 1.410(6) .
C3 H3 0.9300 .
C14 C15 1.396(7) .
C1 H1 0.9300 .
C17 C18 1.382(7) .
C17 C16 1.387(7) .
C17 H17 0.9300 .
C29 C28 1.365(7) .
C29 H29 0.9300 .
C15 C16 1.384(7) .
C15 H15 0.9300 .
C6 C7 1.411(7) .
C18 H18 0.9300 .
C10 C9 1.387(7) .
C10 H10 0.9300 .
C7 C8 1.400(7) .
C8 C9 1.366(7) .
C8 H8 0.9300 .
C9 H9 0.9300 .
C16 H16 0.9300 .
N5 C21 1.335(6) .
N5 C32 1.355(6) .
C21 C22 1.392(7) .
C21 H21 0.9300 .
C31 C27 1.413(7) .
C31 C32 1.450(7) .
C27 C28 1.404(7) .
C27 C26 1.433(7) .
C32 C24 1.417(7) .
C28 H28 0.9300 .
O2 La 2.570(3) 3_755
N7 C33 1.356(6) .
N7 C25 1.366(6) .
N7 H7 0.8600 .
N8 C33 1.329(6) .
N8 C26 1.378(6) .
C24 C23 1.397(7) .
C24 C25 1.415(7) .
C22 C23 1.354(7) .
C22 H22 0.9300 .
C33 C34 1.478(7) .
C26 C25 1.371(7) .
C23 H23 0.9300 .
N9 O7 1.222(5) .
N9 O6 1.266(5) .
N9 O5 1.273(6) .
C34 C35 1.381(7) .
C34 C39 1.416(7) .
C39 C38 1.394(7) .
C39 C40 1.505(7) .
C40 O4 1.250(6) .
C40 O3 1.257(5) .
C40 La 3.002(5) 4_565
C35 C36 1.389(8) .
C35 H35 0.9300 .
C36 C37 1.376(8) .
C36 H36 0.9300 .
C38 C37 1.372(7) .
C38 H38 0.9300 .
C37 H37 0.9300 .
O3 La 2.603(3) 4_565
O4 La 2.669(3) 4_565

loop_
_geom_hbond_atom_site_label_D
_geom_hbond_atom_site_label_H
_geom_hbond_atom_site_label_A
_geom_hbond_distance_DH
_geom_hbond_distance_HA
_geom_hbond_distance_DA
_geom_hbond_angle_DHA
_geom_hbond_site_symmetry_A
N4 H4 O3 0.86 2.06 2.784(5) 141.1 2_644
N7 H7 O4 0.86 2.05 2.773(5) 141.7 .
